data_7156097
loop_
_publ_author_name
'Konda, Maruthi'
'Jadhav, Rohit G.'
'Maiti, Sayan'
'Mobin, Shaikh M.'
'Kauffmann, Brice'
'Das, Apurba K.'

_publ_section_title
;
 Understanding the conformational analysis of gababutin based hybrid
 peptides.
;
_journal_issue 10
_journal_name_full 'Organic &amp; biomolecular chemistry'
_journal_page_first 1728
_journal_page_last 1735
_journal_paper_doi 10.1039/c8ob00035b
_journal_volume 16
_journal_year 2018
_chemical_absolute_configuration rmad
_chemical_formula_sum 'C31 H50 N4 O9'
_chemical_formula_weight 622.75
_space_group_crystal_system monoclinic
_space_group_IT_number 4
_space_group_name_Hall 'P 2yb'
_space_group_name_H-M_alt 'P 1 21 1'
_symmetry_space_group_name_Hall 'P 2yb'
_symmetry_space_group_name_H-M 'P 1 21 1'
_atom_sites_solution_hydrogens mixed
_audit_creation_method SHELXL-2016/6
_audit_update_record
;
2017-04-04 deposited with the CCDC.
2018-02-06 downloaded from the CCDC.
;
_cell_angle_alpha 90
_cell_angle_beta 101.84(3)
_cell_angle_gamma 90
_cell_formula_units_Z 4
_cell_length_a 10.958(2)
_cell_length_b 16.851(3)
_cell_length_c 18.872(4)
_cell_measurement_reflns_used 34269
_cell_measurement_temperature 120(2)
_cell_measurement_theta_max 68.243
_cell_measurement_theta_min 2.392
_cell_volume 3410.6(12)
_computing_cell_refinement
;
CrystalClear-SM Expert 2.1 b32 (Rigaku, 2014)
;
_computing_data_collection
;
CrystalClear-SM Expert 2.1 b32 (Rigaku, 2014)
;
_computing_data_reduction
;
CrystalClear-SM Expert 2.1 b32 (Rigaku, 2014)
;
_computing_molecular_graphics 'Shelxle (Dittrich and coll, 2011)'
_computing_structure_refinement 'SHELXL-2016/6 (Sheldrick, 2016)'
_computing_structure_solution 'SHELXT 2014/5 (Sheldrick, 2014)'
_diffrn_ambient_temperature 120(2)
_diffrn_detector PILT
_diffrn_detector_area_resol_mean 5.8140
_diffrn_measured_fraction_theta_full 0.987
_diffrn_measured_fraction_theta_max 0.986
_diffrn_measurement_device_type
;
AFC11 (Right): Eulerian 3 circle
;
_diffrn_measurement_method 'profile data from \w-scans'
_diffrn_radiation_type CuK\a
_diffrn_radiation_wavelength 1.54178
_diffrn_reflns_av_R_equivalents 0.0225
_diffrn_reflns_av_unetI/netI 0.0224
_diffrn_reflns_Laue_measured_fraction_full 0.987
_diffrn_reflns_Laue_measured_fraction_max 0.986
_diffrn_reflns_limit_h_max 12
_diffrn_reflns_limit_h_min -13
_diffrn_reflns_limit_k_max 20
_diffrn_reflns_limit_k_min -20
_diffrn_reflns_limit_l_max 22
_diffrn_reflns_limit_l_min -22
_diffrn_reflns_number 33156
_diffrn_reflns_point_group_measured_fraction_full 0.953
_diffrn_reflns_point_group_measured_fraction_max 0.951
_diffrn_reflns_theta_full 67.679
_diffrn_reflns_theta_max 68.243
_diffrn_reflns_theta_min 2.392
_diffrn_source 'Rigaku FRX rotating anode'
_exptl_absorpt_coefficient_mu 0.704
_exptl_absorpt_correction_T_max 1.0000
_exptl_absorpt_correction_T_min 0.9567
_exptl_absorpt_correction_type multi-scan
_exptl_crystal_colour colorless
_exptl_crystal_density_diffrn 1.213
_exptl_crystal_description plate
_exptl_crystal_F_000 1344
_exptl_crystal_size_max 0.15
_exptl_crystal_size_mid 0.15
_exptl_crystal_size_min 0.01
_refine_diff_density_max 0.263
_refine_diff_density_min -0.337
_refine_diff_density_rms 0.073
_refine_ls_abs_structure_details
;
 Flack x determined using 5281 quotients [(I+)-(I-)]/[(I+)+(I-)]
 (Parsons, Flack and Wagner, Acta Cryst. B69 (2013) 249-259).
;
_refine_ls_abs_structure_Flack -0.03(3)
_refine_ls_extinction_coef 0.0051(4)
_refine_ls_extinction_expression Fc^*^=kFc[1+0.001xFc^2^\l^3^/sin(2\q)]^-1/4^
_refine_ls_extinction_method 'SHELXL-2016/6 (Sheldrick 2016)'
_refine_ls_goodness_of_fit_ref 1.045
_refine_ls_hydrogen_treatment mixed
_refine_ls_matrix_type full
_refine_ls_number_parameters 852
_refine_ls_number_reflns 11892
_refine_ls_number_restraints 7
_refine_ls_restrained_S_all 1.046
_refine_ls_R_factor_all 0.0367
_refine_ls_R_factor_gt 0.0363
_refine_ls_shift/su_max 0.000
_refine_ls_shift/su_mean 0.000
_refine_ls_structure_factor_coef Fsqd
_refine_ls_weighting_details 'w=1/[\s^2^(Fo^2^)+(0.0629P)^2^+0.6400P] where P=(Fo^2^+2Fc^2^)/3'
_refine_ls_weighting_scheme calc
_refine_ls_wR_factor_gt 0.0962
_refine_ls_wR_factor_ref 0.0964
_reflns_Friedel_coverage 0.860
_reflns_Friedel_fraction_full 0.916
_reflns_Friedel_fraction_max 0.913
_reflns_number_gt 11681
_reflns_number_total 11892
_reflns_threshold_expression 'I > 2\s(I)'
_cod_data_source_file c8ob00035b2.cif
_cod_data_source_block pep3_a
_cod_depositor_comments 'Adding full bibliography for 7156096--7156098.cif.'
_cod_original_cell_volume 3410.5(12)
_cod_database_code 7156097
_shelx_shelxl_version_number 2016/6
_shelx_space_group_comment
;
The symmetry employed for this shelxl refinement is uniquely defined
by the following loop, which should always be used as a source of
symmetry information in preference to the above space-group names.
They are only intended as comments.
;

loop_
_space_group_symop_operation_xyz
'x, y, z'
'-x, y+1/2, -z'

loop_
_atom_site_label
_atom_site_type_symbol
_atom_site_fract_x
_atom_site_fract_y
_atom_site_fract_z
_atom_site_U_iso_or_equiv
_atom_site_adp_type
_atom_site_occupancy
_atom_site_site_symmetry_order
_atom_site_calc_flag
_atom_site_refinement_flags_posn
_atom_site_refinement_flags_adp
_atom_site_refinement_flags_occupancy
_atom_site_disorder_assembly
_atom_site_disorder_group
O00J O 1.3005(2) 0.39002(15) 1.17048(13) 0.0509(6) Uani 1 1 d D . . . .
H9 H 1.341(3) 0.389(2) 1.1290(15) 0.053(10) Uiso 1 1 d D . . . .
H8 H 1.288(9) 0.336(3) 1.195(4) 0.22(4) Uiso 1 1 d D . . . .
H3 H -0.293(4) 0.6561(16) 0.293(2) 0.076(13) Uiso 1 1 d D . . . .
H2 H 1.156(3) 0.4516(19) 1.1624(17) 0.030(8) Uiso 1 1 d . . . . .
H1 H -0.150(3) 0.553(2) 0.3247(19) 0.044(9) Uiso 1 1 d . . . . .
C1A C 0.1033(3) 0.14971(16) 0.80004(15) 0.0330(6) Uani 1 1 d . . . . .
H1AA H 0.037959 0.121587 0.816312 0.050 Uiso 1 1 calc R U . . .
H1AB H 0.176702 0.117177 0.806994 0.050 Uiso 1 1 calc R U . . .
H1AC H 0.076969 0.162182 0.749578 0.050 Uiso 1 1 calc R U . . .
H10 H -0.308(10) 0.577(4) 0.353(3) 0.24(5) Uiso 1 1 d D . . . .
N1A N 0.35600(18) 0.37487(11) 0.88302(10) 0.0211(4) Uani 1 1 d . . . . .
H1A H 0.376888 0.419289 0.866468 0.025 Uiso 1 1 calc R U . . .
O1A O 0.13089(16) 0.22261(10) 0.84126(9) 0.0269(4) Uani 1 1 d . . . . .
C1B C 0.8796(2) 0.84967(15) 0.70821(14) 0.0305(5) Uani 1 1 d . . . . .
H1BA H 0.945307 0.881102 0.695914 0.046 Uiso 1 1 calc R U . . .
H1BB H 0.901416 0.834950 0.758362 0.046 Uiso 1 1 calc R U . . .
H1BC H 0.803757 0.879933 0.699747 0.046 Uiso 1 1 calc R U . . .
N1B N 0.65197(18) 0.62309(11) 0.60389(10) 0.0224(4) Uani 1 1 d . . . . .
H1B H 0.628305 0.577191 0.615767 0.027 Uiso 1 1 calc R U . . .
O1B O 0.86196(15) 0.77900(10) 0.66400(9) 0.0243(3) Uani 1 1 d . . . . .
O1C O -0.29944(19) 0.59901(14) 0.30445(11) 0.0414(5) Uani 1 1 d D . . . .
C2A C 0.2218(2) 0.26704(14) 0.82503(12) 0.0214(5) Uani 1 1 d . . . . .
N2A N 0.54158(18) 0.45494(11) 0.98169(10) 0.0214(4) Uani 1 1 d . . . . .
H2A H 0.577393 0.494714 0.965931 0.026 Uiso 1 1 calc R U . . .
O2A O 0.28426(16) 0.24927(10) 0.78148(9) 0.0255(4) Uani 1 1 d . . . . .
C2B C 0.7727(2) 0.72984(13) 0.67492(11) 0.0201(4) Uani 1 1 d . . . . .
N2B N 0.48554(19) 0.54261(11) 0.49887(11) 0.0238(4) Uani 1 1 d . . . . .
H2B H 0.446554 0.507997 0.519341 0.029 Uiso 1 1 calc R U . . .
O2B O 0.70313(15) 0.74355(10) 0.71593(9) 0.0251(4) Uani 1 1 d . . . . .
C3A C 0.2258(2) 0.34754(14) 0.86289(12) 0.0215(5) Uani 1 1 d . . . . .
N3A N 0.45806(18) 0.60932(11) 0.98637(10) 0.0216(4) Uani 1 1 d . . . . .
H3A H 0.513813 0.645932 0.994984 0.026 Uiso 1 1 calc R U . . .
O3A O 0.42749(16) 0.26052(10) 0.93974(9) 0.0260(4) Uani 1 1 d . . . . .
C4A C 0.1671(2) 0.34720(15) 0.93003(13) 0.0273(5) Uani 1 1 d . . . . .
H4AA H 0.080587 0.333099 0.916132 0.041 Uiso 1 1 calc R U . . .
H4AB H 0.174439 0.399044 0.951577 0.041 Uiso 1 1 calc R U . . .
H4AC H 0.209467 0.309241 0.964384 0.041 Uiso 1 1 calc R U . . .
N4A N 0.5926(2) 0.61901(13) 0.79183(12) 0.0315(5) Uani 1 1 d . . . . .
H4A H 0.619442 0.655875 0.767470 0.038 Uiso 1 1 calc R U . . .
O4A O 1.08931(18) 0.47568(11) 1.16927(10) 0.0315(4) Uani 1 1 d . . . . .
C3B C 0.7783(2) 0.65070(13) 0.63474(12) 0.0218(5) Uani 1 1 d . . . . .
N3B N 0.55820(18) 0.38227(11) 0.50334(10) 0.0224(4) Uani 1 1 d . . . . .
H3B H 0.499344 0.347728 0.493672 0.027 Uiso 1 1 calc R U . . .
O3B O 0.58465(17) 0.74130(10) 0.55322(9) 0.0300(4) Uani 1 1 d . . . . .
C7A C 0.5666(2) 0.37498(12) 0.95770(12) 0.0215(4) Uani 1 1 d . . . . .
H7A H 0.611607 0.380629 0.918138 0.026 Uiso 1 1 calc R U . . .
O7A O 0.65117(18) 0.52808(11) 0.88193(10) 0.0327(4) Uani 1 1 d . . . . .
C6B C 0.5721(2) 0.66872(14) 0.55706(13) 0.0254(5) Uani 1 1 d . . . . .
O6B O 0.69137(15) 0.44526(9) 0.59369(9) 0.0243(3) Uani 1 1 d . . . . .
C6A C 0.4428(2) 0.33107(13) 0.92710(12) 0.0220(5) Uani 1 1 d . . . . .
O6A O 0.31988(15) 0.54449(9) 0.89964(9) 0.0230(3) Uani 1 1 d . . . . .
C5B C 0.8511(3) 0.65718(15) 0.57377(14) 0.0301(5) Uani 1 1 d . . . . .
H5BA H 0.935464 0.672759 0.593679 0.045 Uiso 1 1 calc R U . . .
H5BB H 0.812525 0.696152 0.539246 0.045 Uiso 1 1 calc R U . . .
H5BC H 0.851017 0.606687 0.550199 0.045 Uiso 1 1 calc R U . . .
O5B O 0.62636(19) 0.57064(11) 0.43143(10) 0.0363(4) Uani 1 1 d . . . . .
C5A C 0.1550(2) 0.40519(14) 0.80516(13) 0.0248(5) Uani 1 1 d . . . . .
H5AA H 0.069906 0.388228 0.790544 0.037 Uiso 1 1 calc R U . . .
H5AB H 0.193711 0.405473 0.763904 0.037 Uiso 1 1 calc R U . . .
H5AC H 0.157343 0.457689 0.825143 0.037 Uiso 1 1 calc R U . . .
O5A O 0.41758(17) 0.41336(10) 1.05573(9) 0.0293(4) Uani 1 1 d . . . . .
C4B C 0.8410(2) 0.59021(14) 0.69191(13) 0.0250(5) Uani 1 1 d . . . . .
H4BA H 0.924944 0.606765 0.711602 0.037 Uiso 1 1 calc R U . . .
H4BB H 0.842090 0.539010 0.669740 0.037 Uiso 1 1 calc R U . . .
H4BC H 0.795091 0.587151 0.730016 0.037 Uiso 1 1 calc R U . . .
N4B N 0.41162(19) 0.37432(13) 0.69931(11) 0.0287(5) Uani 1 1 d . . . . .
H4B H 0.381543 0.341329 0.726004 0.034 Uiso 1 1 calc R U . . .
O4B O -0.07962(18) 0.52549(11) 0.31832(9) 0.0315(4) Uani 1 1 d . . . . .
C8A C 0.6481(2) 0.32437(14) 1.01714(13) 0.0276(5) Uani 1 1 d . . . . .
H8AA H 0.599161 0.310145 1.052628 0.033 Uiso 1 1 calc R U . . .
H8AB H 0.670170 0.275612 0.995500 0.033 Uiso 1 1 calc R U . . .
O8A O 0.77905(17) 0.62963(10) 0.86319(10) 0.0316(4) Uani 1 1 d . . . . .
C7B C 0.4638(2) 0.62724(13) 0.50567(13) 0.0270(5) Uani 1 1 d . . . . .
H7B H 0.460695 0.650174 0.457617 0.032 Uiso 1 1 calc R U . . .
O7B O 0.36034(17) 0.45807(11) 0.60234(9) 0.0301(4) Uani 1 1 d . . . . .
C9A C 0.7661(2) 0.36458(14) 1.05557(13) 0.0266(5) Uani 1 1 d . . . . .
C8B C 0.3373(2) 0.64345(15) 0.52402(13) 0.0282(5) Uani 1 1 d . . . . .
H8BA H 0.330379 0.699862 0.532658 0.034 Uiso 1 1 calc R U . . .
H8BB H 0.332982 0.615974 0.568604 0.034 Uiso 1 1 calc R U . . .
O8B O 0.22660(16) 0.36237(10) 0.62767(9) 0.0284(4) Uani 1 1 d . . . . .
C10A C 0.8771(2) 0.35950(15) 1.03067(13) 0.0290(5) Uani 1 1 d . . . . .
H10A H 0.878512 0.331253 0.988513 0.035 Uiso 1 1 calc R U . . .
C9B C 0.2262(2) 0.61781(14) 0.46526(13) 0.0271(5) Uani 1 1 d . . . . .
C11A C 0.9859(2) 0.39577(16) 1.06750(13) 0.0287(5) Uani 1 1 d . . . . .
H11A H 1.058933 0.391695 1.049895 0.034 Uiso 1 1 calc R U . . .
C10B C 0.2382(2) 0.58634(15) 0.39800(13) 0.0288(5) Uani 1 1 d . . . . .
H10B H 0.316423 0.584582 0.386089 0.035 Uiso 1 1 calc R U . . .
C12A C 0.9852(2) 0.43815(14) 1.13074(13) 0.0258(5) Uani 1 1 d . . . . .
C11B C 0.1345(3) 0.55766(15) 0.34871(13) 0.0291(5) Uani 1 1 d . . . . .
H11B H 0.144058 0.537126 0.304434 0.035 Uiso 1 1 calc R U . . .
C13A C 0.8755(2) 0.44325(15) 1.15661(13) 0.0283(5) Uani 1 1 d . . . . .
H13A H 0.874197 0.470966 1.199069 0.034 Uiso 1 1 calc R U . . .
C12B C 0.0176(2) 0.55981(15) 0.36578(13) 0.0267(5) Uani 1 1 d . . . . .
C14A C 0.7678(2) 0.40693(15) 1.11902(13) 0.0281(5) Uani 1 1 d . . . . .
H14A H 0.694853 0.411012 1.136734 0.034 Uiso 1 1 calc R U . . .
C13B C 0.0022(2) 0.59475(16) 0.43047(13) 0.0304(5) Uani 1 1 d . . . . .
H13B H -0.076676 0.599107 0.441117 0.036 Uiso 1 1 calc R U . . .
C15A C 0.4653(2) 0.46822(14) 1.02705(12) 0.0234(5) Uani 1 1 d . . . . .
C14B C 0.1066(2) 0.62297(15) 0.47881(13) 0.0293(5) Uani 1 1 d . . . . .
H14B H 0.095773 0.646166 0.521820 0.035 Uiso 1 1 calc R U . . .
C16A C 0.4431(2) 0.55587(14) 1.04596(12) 0.0258(5) Uani 1 1 d . . . . .
C15B C 0.5686(2) 0.52071(14) 0.45947(12) 0.0262(5) Uani 1 1 d . . . . .
C17A C 0.5452(3) 0.57735(15) 1.11234(13) 0.0346(6) Uani 1 1 d . . . . .
H17A H 0.539549 0.542385 1.151700 0.052 Uiso 1 1 calc R U . . .
H17B H 0.533923 0.631167 1.126412 0.052 Uiso 1 1 calc R U . . .
H17C H 0.625707 0.571874 1.100240 0.052 Uiso 1 1 calc R U . . .
C16B C 0.5838(2) 0.43189(14) 0.44442(12) 0.0262(5) Uani 1 1 d . . . . .
C18A C 0.3131(3) 0.56528(16) 1.06291(15) 0.0347(6) Uani 1 1 d . . . . .
H18A H 0.307844 0.534569 1.105033 0.052 Uiso 1 1 calc R U . . .
H18B H 0.251463 0.546982 1.022479 0.052 Uiso 1 1 calc R U . . .
H18C H 0.298371 0.620187 1.071854 0.052 Uiso 1 1 calc R U . . .
C17B C 0.7159(3) 0.41649(17) 0.43242(15) 0.0370(6) Uani 1 1 d . . . . .
H17D H 0.729407 0.446859 0.391670 0.056 Uiso 1 1 calc R U . . .
H17E H 0.725521 0.361046 0.423218 0.056 Uiso 1 1 calc R U . . .
H17F H 0.775614 0.431922 0.474849 0.056 Uiso 1 1 calc R U . . .
C19A C 0.3874(2) 0.60304(13) 0.91856(12) 0.0204(4) Uani 1 1 d . . . . .
C18B C 0.4855(3) 0.41261(16) 0.37573(13) 0.0376(6) Uani 1 1 d . . . . .
H18D H 0.498649 0.445924 0.336702 0.056 Uiso 1 1 calc R U . . .
H18E H 0.403673 0.421927 0.384786 0.056 Uiso 1 1 calc R U . . .
H18F H 0.493043 0.357961 0.362893 0.056 Uiso 1 1 calc R U . . .
C20A C 0.3947(2) 0.67282(13) 0.86832(12) 0.0209(4) Uani 1 1 d . . . . .
H20A H 0.476759 0.696507 0.882757 0.025 Uiso 1 1 calc R U . . .
H20B H 0.334501 0.712228 0.876366 0.025 Uiso 1 1 calc R U . . .
C19B C 0.6232(2) 0.38836(13) 0.57249(12) 0.0204(4) Uani 1 1 d . . . . .
C21A C 0.3720(2) 0.65613(13) 0.78648(12) 0.0218(5) Uani 1 1 d . . . . .
C20B C 0.6073(2) 0.31747(13) 0.62032(12) 0.0222(5) Uani 1 1 d . . . . .
H20C H 0.663010 0.275736 0.611120 0.027 Uiso 1 1 calc R U . . .
H20D H 0.522798 0.297787 0.605022 0.027 Uiso 1 1 calc R U . . .
C22A C 0.3852(2) 0.73642(15) 0.74696(13) 0.0280(5) Uani 1 1 d . . . . .
H22A H 0.433227 0.774169 0.780255 0.034 Uiso 1 1 calc R U . . .
H22B H 0.426929 0.728031 0.706966 0.034 Uiso 1 1 calc R U . . .
C21B C 0.6313(2) 0.33156(14) 0.70249(13) 0.0249(5) Uani 1 1 d . . . . .
C23A C 0.2526(3) 0.76741(19) 0.71917(19) 0.0444(7) Uani 1 1 d . . . . .
H23A H 0.245459 0.821254 0.736046 0.053 Uiso 1 1 calc R U . A 1
H23B H 0.233671 0.767809 0.666652 0.053 Uiso 1 1 calc R U . A 1
C22B C 0.7693(2) 0.35491(17) 0.73557(13) 0.0302(5) Uani 1 1 d . . . . .
H22C H 0.822522 0.343966 0.701537 0.036 Uiso 1 1 calc R U . . .
H22D H 0.775188 0.410903 0.747712 0.036 Uiso 1 1 calc R U . . .
C23B C 0.8068(4) 0.3052(3) 0.8023(2) 0.0650(11) Uani 1 1 d . . . . .
H23C H 0.775814 0.327173 0.842747 0.078 Uiso 1 1 calc R U . B 1
H23D H 0.896629 0.299282 0.815868 0.078 Uiso 1 1 calc R U . B 1
C25A C 0.2345(2) 0.63249(16) 0.75516(14) 0.0309(5) Uani 1 1 d . . . . .
H25A H 0.202338 0.598116 0.788266 0.037 Uiso 1 1 calc R U . C 1
H25B H 0.226759 0.605844 0.708886 0.037 Uiso 1 1 calc R U . C 1
C26A C 0.4633(2) 0.59390(15) 0.76913(13) 0.0274(5) Uani 1 1 d . . . . .
H26A H 0.451277 0.544584 0.793315 0.033 Uiso 1 1 calc R U . . .
H26B H 0.445541 0.583971 0.717404 0.033 Uiso 1 1 calc R U . . .
C25B C 0.6138(3) 0.25188(16) 0.74068(14) 0.0323(6) Uani 1 1 d . . . . .
H25C H 0.563012 0.259741 0.776585 0.039 Uiso 1 1 calc R U . D 1
H25D H 0.573213 0.213094 0.705664 0.039 Uiso 1 1 calc R U . D 1
C27A C 0.6723(2) 0.58778(14) 0.84879(13) 0.0271(5) Uani 1 1 d . . . . .
C26B C 0.5427(2) 0.39615(15) 0.72077(13) 0.0270(5) Uani 1 1 d . . . . .
H26C H 0.562370 0.406011 0.772507 0.032 Uiso 1 1 calc R U . . .
H26D H 0.556718 0.445050 0.696516 0.032 Uiso 1 1 calc R U . . .
C28A C 0.8868(3) 0.60396(17) 0.91986(15) 0.0358(6) Uani 1 1 d . . . . .
C27B C 0.3347(2) 0.40337(15) 0.63943(13) 0.0251(5) Uani 1 1 d . . . . .
C29A C 0.9337(3) 0.52440(19) 0.89980(16) 0.0406(7) Uani 1 1 d . . . . .
H29A H 1.009732 0.511387 0.933037 0.061 Uiso 1 1 calc R U . . .
H29B H 0.948887 0.526873 0.851532 0.061 Uiso 1 1 calc R U . . .
H29C H 0.872197 0.484423 0.902098 0.061 Uiso 1 1 calc R U . . .
C28B C 0.1163(2) 0.38772(16) 0.57356(14) 0.0294(5) Uani 1 1 d . . . . .
C30A C 0.9815(3) 0.6683(2) 0.9145(2) 0.0611(10) Uani 1 1 d . . . . .
H30A H 1.057905 0.657351 0.948175 0.092 Uiso 1 1 calc R U . . .
H30B H 0.949518 0.718831 0.925626 0.092 Uiso 1 1 calc R U . . .
H30C H 0.996868 0.669466 0.866201 0.092 Uiso 1 1 calc R U . . .
C29B C 0.1444(3) 0.39187(19) 0.49772(14) 0.0397(6) Uani 1 1 d . . . . .
H29D H 0.067577 0.393569 0.462521 0.060 Uiso 1 1 calc R U . . .
H29E H 0.191220 0.345855 0.489423 0.060 Uiso 1 1 calc R U . . .
H29F H 0.192127 0.438779 0.493511 0.060 Uiso 1 1 calc R U . . .
C31A C 0.8526(3) 0.6026(2) 0.99392(16) 0.0495(8) Uani 1 1 d . . . . .
H31A H 0.926905 0.596776 1.030663 0.074 Uiso 1 1 calc R U . . .
H31B H 0.797648 0.558773 0.996469 0.074 Uiso 1 1 calc R U . . .
H31C H 0.811657 0.651304 1.001428 0.074 Uiso 1 1 calc R U . . .
C31B C 0.0697(3) 0.46663(17) 0.59723(14) 0.0345(6) Uani 1 1 d . . . . .
H31D H -0.005070 0.481841 0.563899 0.052 Uiso 1 1 calc R U . . .
H31E H 0.132409 0.506576 0.597843 0.052 Uiso 1 1 calc R U . . .
H31F H 0.052492 0.461201 0.644857 0.052 Uiso 1 1 calc R U . . .
C30B C 0.0240(3) 0.32146(19) 0.57809(19) 0.0453(7) Uani 1 1 d . . . . .
H30D H -0.053474 0.332402 0.545324 0.068 Uiso 1 1 calc R U . . .
H30E H 0.010116 0.318174 0.626611 0.068 Uiso 1 1 calc R U . . .
H30F H 0.057047 0.271983 0.565208 0.068 Uiso 1 1 calc R U . . .
C24B C 0.7410(4) 0.2242(3) 0.7759(3) 0.0293(9) Uani 0.6 1 d . . P E 1
H24A H 0.782075 0.197571 0.741671 0.035 Uiso 0.6 1 calc R U P E 1
H24B H 0.738501 0.188983 0.816239 0.035 Uiso 0.6 1 calc R U P E 1
C24A C 0.1642(4) 0.7153(3) 0.7462(3) 0.0287(9) Uani 0.65 1 d . . P F 1
H24X H 0.085498 0.711701 0.711755 0.034 Uiso 0.65 1 calc R U P F 1
H24Y H 0.148935 0.734118 0.792218 0.034 Uiso 0.65 1 calc R U P F 1
C24B C 0.7077(10) 0.2509(6) 0.8100(5) 0.056(2) Uani 0.4 1 d . . P E 2
H24A H 0.669532 0.267475 0.849629 0.068 Uiso 0.4 1 calc R U P E 2
H24B H 0.740674 0.197749 0.820049 0.068 Uiso 0.4 1 calc R U P E 2
C24A C 0.1759(9) 0.6960(7) 0.7089(8) 0.052(3) Uani 0.35 1 d . . P F 2
H24E H 0.095003 0.707552 0.719718 0.063 Uiso 0.35 1 calc R U P F 2
H24F H 0.163194 0.679343 0.658678 0.063 Uiso 0.35 1 calc R U P F 2

loop_
_atom_site_aniso_label
_atom_site_aniso_U_11
_atom_site_aniso_U_22
_atom_site_aniso_U_33
_atom_site_aniso_U_23
_atom_site_aniso_U_13
_atom_site_aniso_U_12
O00J 0.0475(12) 0.0571(14) 0.0549(13) 0.0197(11) 0.0266(10) 0.0147(11)
C1A 0.0376(14) 0.0241(13) 0.0368(13) -0.0089(10) 0.0062(11) -0.0067(11)
N1A 0.0238(9) 0.0145(9) 0.0242(9) 0.0010(7) 0.0035(7) -0.0019(7)
O1A 0.0326(9) 0.0210(8) 0.0282(8) -0.0066(7) 0.0089(7) -0.0072(7)
C1B 0.0339(14) 0.0218(12) 0.0353(13) -0.0078(10) 0.0060(11) -0.0078(10)
N1B 0.0267(10) 0.0139(9) 0.0254(9) 0.0006(7) 0.0024(8) -0.0011(7)
O1B 0.0264(8) 0.0199(8) 0.0273(8) -0.0029(6) 0.0067(7) -0.0043(6)
O1C 0.0400(11) 0.0466(12) 0.0388(10) 0.0125(9) 0.0112(8) 0.0029(9)
C2A 0.0253(11) 0.0189(11) 0.0190(10) 0.0015(9) 0.0020(9) 0.0004(9)
N2A 0.0266(10) 0.0130(9) 0.0231(9) 0.0013(7) 0.0020(7) -0.0017(7)
O2A 0.0319(9) 0.0231(8) 0.0227(8) -0.0027(6) 0.0080(7) 0.0001(7)
C2B 0.0223(11) 0.0175(11) 0.0191(10) 0.0027(8) 0.0009(9) -0.0002(9)
N2B 0.0306(11) 0.0153(9) 0.0234(9) 0.0013(7) 0.0005(8) -0.0001(8)
O2B 0.0295(8) 0.0203(8) 0.0281(8) 0.0005(6) 0.0119(7) 0.0013(7)
C3A 0.0233(11) 0.0196(11) 0.0213(11) -0.0017(9) 0.0039(9) -0.0014(9)
N3A 0.0280(10) 0.0143(8) 0.0217(9) 0.0000(7) 0.0036(8) -0.0026(7)
O3A 0.0327(9) 0.0150(8) 0.0286(8) 0.0003(6) 0.0022(7) -0.0006(7)
C4A 0.0308(13) 0.0269(12) 0.0255(11) -0.0054(9) 0.0087(10) -0.0027(10)
N4A 0.0298(11) 0.0300(12) 0.0379(11) 0.0135(9) 0.0146(9) 0.0056(9)
O4A 0.0294(9) 0.0312(9) 0.0314(9) 0.0012(8) 0.0001(7) -0.0012(8)
C3B 0.0252(11) 0.0159(11) 0.0241(11) 0.0007(9) 0.0050(9) 0.0018(9)
N3B 0.0269(10) 0.0163(9) 0.0226(9) -0.0019(7) 0.0018(8) -0.0033(8)
O3B 0.0373(9) 0.0154(8) 0.0334(9) 0.0005(7) -0.0020(7) 0.0014(7)
C7A 0.0256(11) 0.0146(10) 0.0237(11) 0.0004(8) 0.0034(9) 0.0020(8)
O7A 0.0420(10) 0.0262(9) 0.0317(9) 0.0070(7) 0.0119(8) -0.0002(8)
C6B 0.0287(12) 0.0188(11) 0.0265(11) 0.0001(9) 0.0009(9) 0.0026(9)
O6B 0.0297(9) 0.0173(8) 0.0251(8) 0.0002(6) 0.0032(6) -0.0027(7)
C6A 0.0295(12) 0.0160(11) 0.0215(10) -0.0009(8) 0.0073(9) 0.0016(9)
O6A 0.0271(8) 0.0158(8) 0.0250(8) -0.0011(6) 0.0027(6) -0.0020(6)
C5B 0.0367(14) 0.0237(12) 0.0324(13) -0.0039(10) 0.0128(11) 0.0013(10)
O5B 0.0549(12) 0.0248(9) 0.0327(9) 0.0030(7) 0.0171(8) -0.0080(8)
C5A 0.0251(12) 0.0210(12) 0.0272(11) 0.0002(9) 0.0026(9) 0.0011(9)
O5A 0.0423(10) 0.0215(8) 0.0259(8) 0.0012(7) 0.0109(7) -0.0041(7)
C4B 0.0252(11) 0.0190(11) 0.0292(12) 0.0003(9) 0.0021(9) 0.0023(9)
N4B 0.0257(10) 0.0333(12) 0.0283(10) 0.0096(9) 0.0081(8) 0.0030(9)
O4B 0.0343(10) 0.0302(9) 0.0265(8) -0.0008(7) -0.0017(7) -0.0015(8)
C8A 0.0323(13) 0.0168(11) 0.0314(12) 0.0051(9) 0.0009(10) 0.0026(9)
O8A 0.0310(9) 0.0250(9) 0.0395(10) 0.0085(7) 0.0086(8) 0.0045(7)
C7B 0.0356(13) 0.0178(11) 0.0250(11) 0.0021(9) 0.0004(9) -0.0002(9)
O7B 0.0347(9) 0.0270(9) 0.0293(9) 0.0065(7) 0.0081(7) 0.0009(7)
C9A 0.0335(13) 0.0171(11) 0.0263(11) 0.0052(9) -0.0003(9) 0.0036(9)
C8B 0.0363(13) 0.0211(11) 0.0245(11) -0.0007(9) -0.0004(10) 0.0031(10)
O8B 0.0271(9) 0.0253(9) 0.0327(9) 0.0064(7) 0.0056(7) 0.0028(7)
C10A 0.0369(14) 0.0250(12) 0.0231(11) -0.0017(9) 0.0014(10) 0.0061(10)
C9B 0.0346(13) 0.0185(11) 0.0250(11) -0.0009(9) -0.0013(10) 0.0054(9)
C11A 0.0298(13) 0.0307(13) 0.0251(11) 0.0032(10) 0.0044(9) 0.0032(10)
C10B 0.0324(13) 0.0246(12) 0.0281(12) 0.0015(10) 0.0032(10) 0.0042(10)
C12A 0.0311(12) 0.0202(12) 0.0230(11) 0.0057(9) -0.0014(9) 0.0028(10)
C11B 0.0405(14) 0.0249(12) 0.0198(11) 0.0016(9) 0.0014(10) 0.0044(11)
C13A 0.0366(14) 0.0235(12) 0.0228(11) 0.0008(9) 0.0012(10) 0.0066(10)
C12B 0.0345(13) 0.0201(11) 0.0218(11) 0.0047(9) -0.0032(9) 0.0018(10)
C14A 0.0300(12) 0.0263(12) 0.0276(12) 0.0049(10) 0.0051(10) 0.0060(10)
C13B 0.0315(13) 0.0305(13) 0.0276(12) 0.0029(10) 0.0026(10) 0.0053(11)
C15A 0.0296(12) 0.0182(11) 0.0201(10) 0.0014(9) -0.0002(9) -0.0023(9)
C14B 0.0336(13) 0.0275(13) 0.0242(11) -0.0019(9) 0.0002(10) 0.0076(10)
C16A 0.0381(13) 0.0188(11) 0.0201(11) -0.0003(9) 0.0048(9) 0.0003(10)
C15B 0.0359(13) 0.0214(12) 0.0190(10) 0.0010(9) 0.0001(9) -0.0037(10)
C17A 0.0564(17) 0.0217(12) 0.0208(11) 0.0002(9) -0.0032(11) -0.0052(11)
C16B 0.0396(14) 0.0188(11) 0.0200(11) -0.0019(9) 0.0056(9) -0.0029(10)
C18A 0.0493(16) 0.0271(13) 0.0323(13) 0.0001(10) 0.0192(12) 0.0035(11)
C17B 0.0486(16) 0.0334(14) 0.0342(13) -0.0011(11) 0.0206(12) 0.0011(12)
C19A 0.0227(11) 0.0155(10) 0.0230(11) -0.0023(8) 0.0047(9) 0.0015(8)
C18B 0.0603(18) 0.0262(13) 0.0221(12) -0.0020(10) -0.0014(11) -0.0054(12)
C20A 0.0242(11) 0.0141(10) 0.0233(11) -0.0009(8) 0.0024(9) 0.0012(8)
C19B 0.0228(11) 0.0161(11) 0.0229(10) -0.0008(8) 0.0059(8) 0.0017(9)
C21A 0.0269(12) 0.0173(11) 0.0205(11) 0.0025(8) 0.0034(9) -0.0016(9)
C20B 0.0258(11) 0.0157(10) 0.0243(11) 0.0014(8) 0.0032(9) -0.0015(9)
C22A 0.0304(12) 0.0261(13) 0.0269(12) 0.0088(10) 0.0041(10) -0.0026(10)
C21B 0.0241(12) 0.0245(12) 0.0252(11) 0.0041(9) 0.0026(9) -0.0021(9)
C23A 0.0383(15) 0.0319(15) 0.0618(19) 0.0125(14) 0.0073(14) 0.0050(13)
C22B 0.0273(13) 0.0326(14) 0.0285(12) 0.0039(10) 0.0005(10) -0.0033(11)
C23B 0.0454(19) 0.084(3) 0.056(2) 0.030(2) -0.0121(16) -0.0148(19)
C25A 0.0287(13) 0.0312(14) 0.0293(12) 0.0045(10) -0.0020(10) -0.0065(11)
C26A 0.0359(13) 0.0248(12) 0.0231(11) 0.0010(9) 0.0098(10) 0.0012(10)
C25B 0.0350(13) 0.0289(13) 0.0304(13) 0.0108(10) 0.0006(10) -0.0036(11)
C27A 0.0344(13) 0.0207(11) 0.0302(12) 0.0017(9) 0.0156(10) 0.0041(10)
C26B 0.0306(13) 0.0293(13) 0.0212(10) 0.0004(9) 0.0052(9) -0.0003(10)
C28A 0.0369(15) 0.0305(14) 0.0380(14) 0.0021(11) 0.0032(11) 0.0046(12)
C27B 0.0266(12) 0.0248(12) 0.0258(11) 0.0005(9) 0.0099(9) 0.0049(9)
C29A 0.0426(16) 0.0390(16) 0.0397(15) 0.0038(12) 0.0076(13) 0.0177(13)
C28B 0.0295(13) 0.0263(13) 0.0292(12) 0.0021(10) -0.0013(10) 0.0039(10)
C30A 0.0443(19) 0.051(2) 0.080(3) 0.0154(19) -0.0053(18) -0.0055(16)
C29B 0.0535(17) 0.0363(15) 0.0268(13) -0.0053(11) 0.0024(12) 0.0020(13)
C31A 0.062(2) 0.0477(18) 0.0356(15) -0.0097(14) 0.0034(14) 0.0066(16)
C31B 0.0344(14) 0.0359(15) 0.0314(13) 0.0015(11) 0.0023(11) 0.0087(12)
C30B 0.0349(15) 0.0364(16) 0.0584(19) 0.0073(14) -0.0045(14) -0.0048(13)
C24B 0.027(2) 0.027(2) 0.035(2) 0.0126(19) 0.0079(18) 0.0090(17)
C24A 0.025(2) 0.031(2) 0.027(2) 0.0043(18) -0.0027(17) 0.0032(16)
C24B 0.070(6) 0.048(5) 0.042(5) 0.021(4) -0.012(4) -0.011(5)
C24A 0.030(5) 0.047(6) 0.069(8) 0.019(6) -0.018(5) 0.000(4)

loop_
_atom_type_symbol
_atom_type_description
_atom_type_scat_dispersion_real
_atom_type_scat_dispersion_imag
_atom_type_scat_source
C C 0.0192 0.0096 'International Tables Vol C Tables 4.2.6.8 and 6.1.1.4'
H H 0.0000 0.0000 'International Tables Vol C Tables 4.2.6.8 and 6.1.1.4'
N N 0.0330 0.0189 'International Tables Vol C Tables 4.2.6.8 and 6.1.1.4'
O O 0.0517 0.0336 'International Tables Vol C Tables 4.2.6.8 and 6.1.1.4'

loop_
_geom_angle_atom_site_label_1
_geom_angle_atom_site_label_2
_geom_angle_atom_site_label_3
_geom_angle
H9 O00J H8 118(4)
O1A C1A H1AA 109.5
O1A C1A H1AB 109.5
H1AA C1A H1AB 109.5
O1A C1A H1AC 109.5
H1AA C1A H1AC 109.5
H1AB C1A H1AC 109.5
C6A N1A C3A 120.75(19)
C6A N1A H1A 119.6
C3A N1A H1A 119.6
C2A O1A C1A 115.84(19)
O1B C1B H1BA 109.5
O1B C1B H1BB 109.5
H1BA C1B H1BB 109.5
O1B C1B H1BC 109.5
H1BA C1B H1BC 109.5
H1BB C1B H1BC 109.5
C6B N1B C3B 120.85(19)
C6B N1B H1B 119.6
C3B N1B H1B 119.6
C2B O1B C1B 116.07(18)
H3 O1C H10 126(4)
O2A C2A O1A 124.8(2)
O2A C2A C3A 124.8(2)
O1A C2A C3A 110.02(19)
C15A N2A C7A 122.34(19)
C15A N2A H2A 118.8
C7A N2A H2A 118.8
O2B C2B O1B 123.9(2)
O2B C2B C3B 124.9(2)
O1B C2B C3B 110.95(19)
C15B N2B C7B 117.4(2)
C15B N2B H2B 121.3
C7B N2B H2B 121.3
N1A C3A C2A 109.35(19)
N1A C3A C4A 109.65(18)
C2A C3A C4A 113.93(19)
N1A C3A C5A 107.78(19)
C2A C3A C5A 105.44(18)
C4A C3A C5A 110.45(19)
C19A N3A C16A 122.7(2)
C19A N3A H3A 118.7
C16A N3A H3A 118.7
C3A C4A H4AA 109.5
C3A C4A H4AB 109.5
H4AA C4A H4AB 109.5
C3A C4A H4AC 109.5
H4AA C4A H4AC 109.5
H4AB C4A H4AC 109.5
C27A N4A C26A 123.7(2)
C27A N4A H4A 118.2
C26A N4A H4A 118.2
C12A O4A H2 110(2)
N1B C3B C5B 108.65(19)
N1B C3B C4B 108.54(19)
C5B C3B C4B 110.29(19)
N1B C3B C2B 109.91(18)
C5B C3B C2B 112.78(19)
C4B C3B C2B 106.57(18)
C19B N3B C16B 122.88(19)
C19B N3B H3B 118.6
C16B N3B H3B 118.6
N2A C7A C8A 113.67(18)
N2A C7A C6A 110.43(18)
C8A C7A C6A 109.84(18)
N2A C7A H7A 107.6
C8A C7A H7A 107.6
C6A C7A H7A 107.6
O3B C6B N1B 122.6(2)
O3B C6B C7B 119.6(2)
N1B C6B C7B 117.8(2)
O3A C6A N1A 122.8(2)
O3A C6A C7A 122.2(2)
N1A C6A C7A 114.93(19)
C3B C5B H5BA 109.5
C3B C5B H5BB 109.5
H5BA C5B H5BB 109.5
C3B C5B H5BC 109.5
H5BA C5B H5BC 109.5
H5BB C5B H5BC 109.5
C3A C5A H5AA 109.5
C3A C5A H5AB 109.5
H5AA C5A H5AB 109.5
C3A C5A H5AC 109.5
H5AA C5A H5AC 109.5
H5AB C5A H5AC 109.5
C3B C4B H4BA 109.5
C3B C4B H4BB 109.5
H4BA C4B H4BB 109.5
C3B C4B H4BC 109.5
H4BA C4B H4BC 109.5
H4BB C4B H4BC 109.5
C27B N4B C26B 123.3(2)
C27B N4B H4B 118.3
C26B N4B H4B 118.3
C12B O4B H1 105(2)
C9A C8A C7A 114.42(19)
C9A C8A H8AA 108.7
C7A C8A H8AA 108.7
C9A C8A H8AB 108.7
C7A C8A H8AB 108.7
H8AA C8A H8AB 107.6
C27A O8A C28A 121.5(2)
N2B C7B C8B 111.7(2)
N2B C7B C6B 112.4(2)
C8B C7B C6B 113.4(2)
N2B C7B H7B 106.2
C8B C7B H7B 106.2
C6B C7B H7B 106.2
C14A C9A C10A 117.6(2)
C14A C9A C8A 120.2(2)
C10A C9A C8A 122.1(2)
C7B C8B C9B 114.3(2)
C7B C8B H8BA 108.7
C9B C8B H8BA 108.7
C7B C8B H8BB 108.7
C9B C8B H8BB 108.7
H8BA C8B H8BB 107.6
C27B O8B C28B 122.13(19)
C11A C10A C9A 121.5(2)
C11A C10A H10A 119.3
C9A C10A H10A 119.3
C14B C9B C10B 117.2(2)
C14B C9B C8B 119.3(2)
C10B C9B C8B 123.5(2)
C10A C11A C12A 119.9(2)
C10A C11A H11A 120.1
C12A C11A H11A 120.1
C11B C10B C9B 121.1(2)
C11B C10B H10B 119.5
C9B C10B H10B 119.5
O4A C12A C13A 118.0(2)
O4A C12A C11A 122.6(2)
C13A C12A C11A 119.4(2)
C12B C11B C10B 120.0(2)
C12B C11B H11B 120.0
C10B C11B H11B 120.0
C14A C13A C12A 119.9(2)
C14A C13A H13A 120.0
C12A C13A H13A 120.0
O4B C12B C11B 118.0(2)
O4B C12B C13B 122.1(2)
C11B C12B C13B 119.9(2)
C13A C14A C9A 121.7(2)
C13A C14A H14A 119.1
C9A C14A H14A 119.1
C14B C13B C12B 119.1(2)
C14B C13B H13B 120.4
C12B C13B H13B 120.4
O5A C15A N2A 122.1(2)
O5A C15A C16A 120.6(2)
N2A C15A C16A 117.2(2)
C9B C14B C13B 122.5(2)
C9B C14B H14B 118.8
C13B C14B H14B 118.8
N3A C16A C18A 110.5(2)
N3A C16A C17A 107.5(2)
C18A C16A C17A 110.9(2)
N3A C16A C15A 111.03(18)
C18A C16A C15A 110.1(2)
C17A C16A C15A 106.8(2)
O5B C15B N2B 121.1(2)
O5B C15B C16B 119.9(2)
N2B C15B C16B 118.8(2)
C16A C17A H17A 109.5
C16A C17A H17B 109.5
H17A C17A H17B 109.5
C16A C17A H17C 109.5
H17A C17A H17C 109.5
H17B C17A H17C 109.5
N3B C16B C17B 110.5(2)
N3B C16B C15B 111.74(19)
C17B C16B C15B 109.5(2)
N3B C16B C18B 108.0(2)
C17B C16B C18B 111.0(2)
C15B C16B C18B 106.1(2)
C16A C18A H18A 109.5
C16A C18A H18B 109.5
H18A C18A H18B 109.5
C16A C18A H18C 109.5
H18A C18A H18C 109.5
H18B C18A H18C 109.5
C16B C17B H17D 109.5
C16B C17B H17E 109.5
H17D C17B H17E 109.5
C16B C17B H17F 109.5
H17D C17B H17F 109.5
H17E C17B H17F 109.5
O6A C19A N3A 121.6(2)
O6A C19A C20A 122.6(2)
N3A C19A C20A 115.75(19)
C16B C18B H18D 109.5
C16B C18B H18E 109.5
H18D C18B H18E 109.5
C16B C18B H18F 109.5
H18D C18B H18F 109.5
H18E C18B H18F 109.5
C19A C20A C21A 117.73(18)
C19A C20A H20A 107.9
C21A C20A H20A 107.9
C19A C20A H20B 107.9
C21A C20A H20B 107.9
H20A C20A H20B 107.2
O6B C19B N3B 122.4(2)
O6B C19B C20B 123.5(2)
N3B C19B C20B 114.09(19)
C26A C21A C20A 111.19(19)
C26A C21A C25A 111.6(2)
C20A C21A C25A 111.93(19)
C26A C21A C22A 111.22(19)
C20A C21A C22A 107.96(18)
C25A C21A C22A 102.55(19)
C19B C20B C21B 117.27(19)
C19B C20B H20C 108.0
C21B C20B H20C 108.0
C19B C20B H20D 108.0
C21B C20B H20D 108.0
H20C C20B H20D 107.2
C23A C22A C21A 106.5(2)
C23A C22A H22A 110.4
C21A C22A H22A 110.4
C23A C22A H22B 110.4
C21A C22A H22B 110.4
H22A C22A H22B 108.6
C20B C21B C26B 110.41(19)
C20B C21B C25B 108.8(2)
C26B C21B C25B 111.2(2)
C20B C21B C22B 113.17(19)
C26B C21B C22B 109.5(2)
C25B C21B C22B 103.5(2)
C24A C23A C22A 104.1(5)
C24A C23A C22A 108.8(3)
C24A C23A H23A 109.9
C22A C23A H23A 109.9
C24A C23A H23B 109.9
C22A C23A H23B 109.9
H23A C23A H23B 108.3
C23B C22B C21B 105.7(2)
C23B C22B H22C 110.6
C21B C22B H22C 110.6
C23B C22B H22D 110.6
C21B C22B H22D 110.6
H22C C22B H22D 108.7
C24B C23B C22B 110.8(4)
C22B C23B C24B 100.9(3)
C22B C23B H23C 111.6
C24B C23B H23C 111.6
C22B C23B H23D 111.6
C24B C23B H23D 111.6
H23C C23B H23D 109.4
C24A C25A C21A 108.4(4)
C21A C25A C24A 103.1(2)
C21A C25A H25A 111.1
C24A C25A H25A 111.1
C21A C25A H25B 111.1
C24A C25A H25B 111.1
H25A C25A H25B 109.1
N4A C26A C21A 112.2(2)
N4A C26A H26A 109.2
C21A C26A H26A 109.2
N4A C26A H26B 109.2
C21A C26A H26B 109.2
H26A C26A H26B 107.9
C24B C25B C21B 106.7(4)
C24B C25B C21B 106.5(2)
C24B C25B H25C 110.4
C21B C25B H25C 110.4
C24B C25B H25D 110.4
C21B C25B H25D 110.4
H25C C25B H25D 108.6
O7A C27A O8A 124.9(2)
O7A C27A N4A 124.5(2)
O8A C27A N4A 110.6(2)
N4B C26B C21B 112.9(2)
N4B C26B H26C 109.0
C21B C26B H26C 109.0
N4B C26B H26D 109.0
C21B C26B H26D 109.0
H26C C26B H26D 107.8
O8A C28A C29A 109.8(2)
O8A C28A C30A 101.4(2)
C29A C28A C30A 110.1(3)
O8A C28A C31A 110.9(2)
C29A C28A C31A 112.2(3)
C30A C28A C31A 111.9(3)
O7B C27B O8B 126.0(2)
O7B C27B N4B 124.9(2)
O8B C27B N4B 109.1(2)
C28A C29A H29A 109.5
C28A C29A H29B 109.5
H29A C29A H29B 109.5
C28A C29A H29C 109.5
H29A C29A H29C 109.5
H29B C29A H29C 109.5
O8B C28B C30B 102.0(2)
O8B C28B C31B 109.0(2)
C30B C28B C31B 110.9(2)
O8B C28B C29B 111.6(2)
C30B C28B C29B 110.5(2)
C31B C28B C29B 112.3(2)
C28A C30A H30A 109.5
C28A C30A H30B 109.5
H30A C30A H30B 109.5
C28A C30A H30C 109.5
H30A C30A H30C 109.5
H30B C30A H30C 109.5
C28B C29B H29D 109.5
C28B C29B H29E 109.5
H29D C29B H29E 109.5
C28B C29B H29F 109.5
H29D C29B H29F 109.5
H29E C29B H29F 109.5
C28A C31A H31A 109.5
C28A C31A H31B 109.5
H31A C31A H31B 109.5
C28A C31A H31C 109.5
H31A C31A H31C 109.5
H31B C31A H31C 109.5
C28B C31B H31D 109.5
C28B C31B H31E 109.5
H31D C31B H31E 109.5
C28B C31B H31F 109.5
H31D C31B H31F 109.5
H31E C31B H31F 109.5
C28B C30B H30D 109.5
C28B C30B H30E 109.5
H30D C30B H30E 109.5
C28B C30B H30F 109.5
H30D C30B H30F 109.5
H30E C30B H30F 109.5
C25B C24B C23B 101.3(3)
C25B C24B H24A 111.5
C23B C24B H24A 111.5
C25B C24B H24B 111.5
C23B C24B H24B 111.5
H24A C24B H24B 109.3
C23A C24A C25A 102.8(3)
C23A C24A H24X 111.2
C25A C24A H24X 111.2
C23A C24A H24Y 111.2
C25A C24A H24Y 111.2
H24X C24A H24Y 109.1
C23B C24B C25B 107.6(6)
C23B C24B H24A 110.2
C25B C24B H24A 110.2
C23B C24B H24B 110.2
C25B C24B H24B 110.2
H24A C24B H24B 108.5
C25A C24A C23A 111.0(7)
C25A C24A H24E 109.4
C23A C24A H24E 109.4
C25A C24A H24F 109.4
C23A C24A H24F 109.4
H24E C24A H24F 108.0

loop_
_geom_bond_atom_site_label_1
_geom_bond_atom_site_label_2
_geom_bond_distance
O00J H9 0.98(2)
O00J H8 1.05(3)
C1A O1A 1.452(3)
C1A H1AA 0.9600
C1A H1AB 0.9600
C1A H1AC 0.9600
N1A C6A 1.348(3)
N1A C3A 1.473(3)
N1A H1A 0.8600
O1A C2A 1.331(3)
C1B O1B 1.444(3)
C1B H1BA 0.9600
C1B H1BB 0.9600
C1B H1BC 0.9600
N1B C6B 1.349(3)
N1B C3B 1.463(3)
N1B H1B 0.8600
O1B C2B 1.330(3)
O1C H3 0.99(2)
O1C H10 1.01(3)
C2A O2A 1.210(3)
C2A C3A 1.530(3)
N2A C15A 1.332(3)
N2A C7A 1.465(3)
N2A H2A 0.8600
C2B O2B 1.214(3)
C2B C3B 1.542(3)
N2B C15B 1.340(3)
N2B C7B 1.456(3)
N2B H2B 0.8600
C3A C4A 1.535(3)
C3A C5A 1.545(3)
N3A C19A 1.357(3)
N3A C16A 1.476(3)
N3A H3A 0.8600
O3A C6A 1.231(3)
C4A H4AA 0.9600
C4A H4AB 0.9600
C4A H4AC 0.9600
N4A C27A 1.346(3)
N4A C26A 1.456(3)
N4A H4A 0.8600
O4A C12A 1.375(3)
O4A H2 0.86(3)
C3B C5B 1.533(3)
C3B C4B 1.540(3)
N3B C19B 1.356(3)
N3B C16B 1.464(3)
N3B H3B 0.8600
O3B C6B 1.234(3)
C7A C8A 1.540(3)
C7A C6A 1.550(3)
C7A H7A 0.9800
O7A C27A 1.231(3)
C6B C7B 1.538(3)
O6B C19B 1.231(3)
O6A C19A 1.241(3)
C5B H5BA 0.9600
C5B H5BB 0.9600
C5B H5BC 0.9600
O5B C15B 1.235(3)
C5A H5AA 0.9600
C5A H5AB 0.9600
C5A H5AC 0.9600
O5A C15A 1.240(3)
C4B H4BA 0.9600
C4B H4BB 0.9600
C4B H4BC 0.9600
N4B C27B 1.355(3)
N4B C26B 1.457(3)
N4B H4B 0.8600
O4B C12B 1.371(3)
O4B H1 0.93(4)
C8A C9A 1.507(3)
C8A H8AA 0.9700
C8A H8AB 0.9700
O8A C27A 1.345(3)
O8A C28A 1.485(3)
C7B C8B 1.521(4)
C7B H7B 0.9800
O7B C27B 1.224(3)
C9A C14A 1.391(4)
C9A C10A 1.394(4)
C8B C9B 1.531(3)
C8B H8BA 0.9700
C8B H8BB 0.9700
O8B C27B 1.350(3)
O8B C28B 1.476(3)
C10A C11A 1.392(4)
C10A H10A 0.9300
C9B C14B 1.389(4)
C9B C10B 1.407(3)
C11A C12A 1.392(4)
C11A H11A 0.9300
C10B C11B 1.399(4)
C10B H10B 0.9300
C12A C13A 1.390(4)
C11B C12B 1.383(4)
C11B H11B 0.9300
C13A C14A 1.388(4)
C13A H13A 0.9300
C12B C13B 1.396(4)
C14A H14A 0.9300
C13B C14B 1.392(4)
C13B H13B 0.9300
C15A C16A 1.550(3)
C14B H14B 0.9300
C16A C18A 1.531(4)
C16A C17A 1.542(3)
C15B C16B 1.539(3)
C17A H17A 0.9600
C17A H17B 0.9600
C17A H17C 0.9600
C16B C17B 1.532(4)
C16B C18B 1.541(4)
C18A H18A 0.9600
C18A H18B 0.9600
C18A H18C 0.9600
C17B H17D 0.9600
C17B H17E 0.9600
C17B H17F 0.9600
C19A C20A 1.523(3)
C18B H18D 0.9600
C18B H18E 0.9600
C18B H18F 0.9600
C20A C21A 1.539(3)
C20A H20A 0.9700
C20A H20B 0.9700
C19B C20B 1.529(3)
C21A C26A 1.530(3)
C21A C25A 1.553(3)
C21A C22A 1.566(3)
C20B C21B 1.537(3)
C20B H20C 0.9700
C20B H20D 0.9700
C22A C23A 1.532(4)
C22A H22A 0.9700
C22A H22B 0.9700
C21B C26B 1.544(3)
C21B C25B 1.554(3)
C21B C22B 1.563(3)
C23A C24A 1.457(11)
C23A C24A 1.474(6)
C23A H23A 0.9700
C23A H23B 0.9700
C22B C23B 1.498(4)
C22B H22C 0.9700
C22B H22D 0.9700
C23B C24B 1.450(10)
C23B C24B 1.576(7)
C23B H23C 0.9700
C23B H23D 0.9700
C25A C24A 1.446(10)
C25A C24A 1.586(5)
C25A H25A 0.9700
C25A H25B 0.9700
C26A H26A 0.9700
C26A H26B 0.9700
C25B C24B 1.489(8)
C25B C24B 1.491(5)
C25B H25C 0.9700
C25B H25D 0.9700
C26B H26C 0.9700
C26B H26D 0.9700
C28A C29A 1.511(4)
C28A C30A 1.519(5)
C28A C31A 1.520(4)
C29A H29A 0.9600
C29A H29B 0.9600
C29A H29C 0.9600
C28B C30B 1.521(4)
C28B C31B 1.524(4)
C28B C29B 1.526(4)
C30A H30A 0.9600
C30A H30B 0.9600
C30A H30C 0.9600
C29B H29D 0.9600
C29B H29E 0.9600
C29B H29F 0.9600
C31A H31A 0.9600
C31A H31B 0.9600
C31A H31C 0.9600
C31B H31D 0.9600
C31B H31E 0.9600
C31B H31F 0.9600
C30B H30D 0.9600
C30B H30E 0.9600
C30B H30F 0.9600
C24B H24A 0.9700
C24B H24B 0.9700
C24A H24X 0.9700
C24A H24Y 0.9700
C24B H24A 0.9700
C24B H24B 0.9700
C24A H24E 0.9700
C24A H24F 0.9700

loop_
_geom_torsion_atom_site_label_1
_geom_torsion_atom_site_label_2
_geom_torsion_atom_site_label_3
_geom_torsion_atom_site_label_4
_geom_torsion
C1A O1A C2A O2A -3.1(3)
C1A O1A C2A C3A 170.5(2)
C1B O1B C2B O2B 4.3(3)
C1B O1B C2B C3B -170.07(19)
C6A N1A C3A C2A -59.0(2)
C6A N1A C3A C4A 66.6(3)
C6A N1A C3A C5A -173.11(19)
O2A C2A C3A N1A -40.5(3)
O1A C2A C3A N1A 145.90(18)
O2A C2A C3A C4A -163.6(2)
O1A C2A C3A C4A 22.8(3)
O2A C2A C3A C5A 75.1(3)
O1A C2A C3A C5A -98.5(2)
C6B N1B C3B C5B -66.2(3)
C6B N1B C3B C4B 173.9(2)
C6B N1B C3B C2B 57.7(3)
O2B C2B C3B N1B 44.9(3)
O1B C2B C3B N1B -140.83(18)
O2B C2B C3B C5B 166.3(2)
O1B C2B C3B C5B -19.4(3)
O2B C2B C3B C4B -72.6(3)
O1B C2B C3B C4B 101.7(2)
C15A N2A C7A C8A -71.7(3)
C15A N2A C7A C6A 52.3(3)
C3B N1B C6B O3B -21.1(4)
C3B N1B C6B C7B 157.4(2)
C3A N1A C6A O3A 16.6(3)
C3A N1A C6A C7A -166.52(18)
N2A C7A C6A O3A -139.3(2)
C8A C7A C6A O3A -13.1(3)
N2A C7A C6A N1A 43.8(3)
C8A C7A C6A N1A 169.97(19)
N2A C7A C8A C9A -50.4(3)
C6A C7A C8A C9A -174.69(19)
C15B N2B C7B C8B 157.2(2)
C15B N2B C7B C6B -74.0(3)
O3B C6B C7B N2B 159.9(2)
N1B C6B C7B N2B -18.7(3)
O3B C6B C7B C8B -72.3(3)
N1B C6B C7B C8B 109.2(2)
C7A C8A C9A C14A 92.8(3)
C7A C8A C9A C10A -88.8(3)
N2B C7B C8B C9B -64.0(3)
C6B C7B C8B C9B 167.79(19)
C14A C9A C10A C11A -0.4(3)
C8A C9A C10A C11A -178.8(2)
C7B C8B C9B C14B 174.1(2)
C7B C8B C9B C10B -3.7(3)
C9A C10A C11A C12A 0.1(4)
C14B C9B C10B C11B -3.3(4)
C8B C9B C10B C11B 174.5(2)
C10A C11A C12A O4A -179.6(2)
C10A C11A C12A C13A 0.4(4)
C9B C10B C11B C12B -0.1(4)
O4A C12A C13A C14A 179.4(2)
C11A C12A C13A C14A -0.7(4)
C10B C11B C12B O4B -175.0(2)
C10B C11B C12B C13B 3.6(4)
C12A C13A C14A C9A 0.4(4)
C10A C9A C14A C13A 0.1(4)
C8A C9A C14A C13A 178.6(2)
O4B C12B C13B C14B 175.0(2)
C11B C12B C13B C14B -3.6(4)
C7A N2A C15A O5A 5.2(3)
C7A N2A C15A C16A -177.8(2)
C10B C9B C14B C13B 3.4(4)
C8B C9B C14B C13B -174.6(2)
C12B C13B C14B C9B 0.0(4)
C19A N3A C16A C18A -62.9(3)
C19A N3A C16A C17A 175.9(2)
C19A N3A C16A C15A 59.5(3)
O5A C15A C16A N3A -155.0(2)
N2A C15A C16A N3A 28.0(3)
O5A C15A C16A C18A -32.3(3)
N2A C15A C16A C18A 150.6(2)
O5A C15A C16A C17A 88.2(3)
N2A C15A C16A C17A -88.9(2)
C7B N2B C15B O5B 1.6(3)
C7B N2B C15B C16B -173.6(2)
C19B N3B C16B C17B 62.8(3)
C19B N3B C16B C15B -59.4(3)
C19B N3B C16B C18B -175.7(2)
O5B C15B C16B N3B 154.2(2)
N2B C15B C16B N3B -30.6(3)
O5B C15B C16B C17B 31.5(3)
N2B C15B C16B C17B -153.3(2)
O5B C15B C16B C18B -88.4(3)
N2B C15B C16B C18B 86.9(3)
C16A N3A C19A O6A -11.6(3)
C16A N3A C19A C20A 167.2(2)
O6A C19A C20A C21A -29.5(3)
N3A C19A C20A C21A 151.7(2)
C16B N3B C19B O6B 14.3(3)
C16B N3B C19B C20B -163.8(2)
C19A C20A C21A C26A -57.5(3)
C19A C20A C21A C25A 68.1(3)
C19A C20A C21A C22A -179.7(2)
O6B C19B C20B C21B 25.7(3)
N3B C19B C20B C21B -156.3(2)
C26A C21A C22A C23A 138.9(2)
C20A C21A C22A C23A -98.9(2)
C25A C21A C22A C23A 19.5(3)
C19B C20B C21B C26B 59.3(3)
C19B C20B C21B C25B -178.4(2)
C19B C20B C21B C22B -63.9(3)
C21A C22A C23A C24A -27.3(7)
C21A C22A C23A C24A 5.9(4)
C20B C21B C22B C23B -134.1(3)
C26B C21B C22B C23B 102.2(3)
C25B C21B C22B C23B -16.5(3)
C21B C22B C23B C24B 3.6(7)
C21B C22B C23B C24B 38.7(4)
C26A C21A C25A C24A -123.8(7)
C20A C21A C25A C24A 110.9(7)
C22A C21A C25A C24A -4.6(7)
C26A C21A C25A C24A -155.1(3)
C20A C21A C25A C24A 79.5(3)
C22A C21A C25A C24A -35.9(3)
C27A N4A C26A C21A 107.7(3)
C20A C21A C26A N4A -60.0(2)
C25A C21A C26A N4A 174.25(19)
C22A C21A C26A N4A 60.4(3)
C20B C21B C25B C24B 144.3(6)
C26B C21B C25B C24B -93.9(6)
C22B C21B C25B C24B 23.7(6)
C20B C21B C25B C24B 106.7(3)
C26B C21B C25B C24B -131.4(3)
C22B C21B C25B C24B -13.9(3)
C28A O8A C27A O7A 3.4(4)
C28A O8A C27A N4A -175.1(2)
C26A N4A C27A O7A 10.2(4)
C26A N4A C27A O8A -171.3(2)
C27B N4B C26B C21B -102.5(3)
C20B C21B C26B N4B 61.6(3)
C25B C21B C26B N4B -59.3(3)
C22B C21B C26B N4B -173.10(19)
C27A O8A C28A C29A 62.8(3)
C27A O8A C28A C30A 179.3(3)
C27A O8A C28A C31A -61.7(3)
C28B O8B C27B O7B -10.0(4)
C28B O8B C27B N4B 170.1(2)
C26B N4B C27B O7B -10.2(4)
C26B N4B C27B O8B 169.7(2)
C27B O8B C28B C30B 177.2(2)
C27B O8B C28B C31B -65.5(3)
C27B O8B C28B C29B 59.1(3)
C21B C25B C24B C23B 37.2(4)
C22B C23B C24B C25B -47.0(4)
C22A C23A C24A C25A -28.2(4)
C21A C25A C24A C23A 40.2(3)
C22B C23B C24B C25B 11.7(10)
C21B C25B C24B C23B -22.3(9)
C21A C25A C24A C23A -13.0(12)
C22A C23A C24A C25A 25.2(11)
